data_7101484
loop_
_publ_author_name
'C. Young'
'David J. Evans'
'Michelle K. Taylor'

_publ_section_title
;
Highly-Oxidised, Sulfur-Rich, Mixed-Valence
Vanadium(IV/V) Complexes
;
_journal_issue 40
_journal_name_full 'Chemical Communications'
_journal_paper_doi 10.1039/b610036h
_journal_year 2006
_chemical_formula_sum 'C74 H148 B2 Cl4 F8 N8 S24 V4'
_chemical_formula_weight 2438.62
_chemical_name_systematic
;
?
;
_space_group_IT_number 2
_symmetry_cell_setting triclinic
_symmetry_space_group_name_Hall '-P 1'
_symmetry_space_group_name_H-M 'P -1'
_atom_sites_solution_hydrogens geom
_atom_sites_solution_primary direct
_atom_sites_solution_secondary difmap
_audit_creation_method SHELXL-97
_cell_angle_alpha 79.133(2)
_cell_angle_beta 76.828(2)
_cell_angle_gamma 73.115(2)
_cell_formula_units_Z 2
_cell_length_a 14.7389(13)
_cell_length_b 20.7238(18)
_cell_length_c 21.4366(18)
_cell_measurement_reflns_used 4287
_cell_measurement_temperature 130(2)
_cell_measurement_theta_max 26.52
_cell_measurement_theta_min 2.41
_cell_volume 6047.8(9)
_computing_cell_refinement 'Bruker SMART'
_computing_data_collection 'Bruker SMART'
_computing_data_reduction 'Bruker SAINT'
_computing_molecular_graphics 'Bruker SHELXTL'
_computing_publication_material 'Bruker SHELXTL'
_computing_structure_refinement 'Bruker SHELXTL'
_computing_structure_solution 'Bruker SHELXTL'
_diffrn_ambient_temperature 130(2)
_diffrn_measured_fraction_theta_full 0.973
_diffrn_measured_fraction_theta_max 0.973
_diffrn_measurement_device_type 'CCD area detector'
_diffrn_measurement_method 'phi and omega scans'
_diffrn_radiation_monochromator graphite
_diffrn_radiation_source 'fine-focus sealed tube'
_diffrn_radiation_type MoK\a
_diffrn_radiation_wavelength 0.71073
_diffrn_reflns_av_R_equivalents 0.0427
_diffrn_reflns_av_sigmaI/netI 0.1145
_diffrn_reflns_limit_h_max 18
_diffrn_reflns_limit_h_min -18
_diffrn_reflns_limit_k_max 26
_diffrn_reflns_limit_k_min -18
_diffrn_reflns_limit_l_max 26
_diffrn_reflns_limit_l_min -25
_diffrn_reflns_number 35554
_diffrn_reflns_theta_full 26.50
_diffrn_reflns_theta_max 26.50
_diffrn_reflns_theta_min 0.98
_exptl_absorpt_coefficient_mu 0.853
_exptl_absorpt_correction_T_max 1.000000
_exptl_absorpt_correction_T_min 0.879984
_exptl_absorpt_correction_type empirical
_exptl_crystal_colour green
_exptl_crystal_density_diffrn 1.339
_exptl_crystal_density_method 'not measured'
_exptl_crystal_description Block
_exptl_crystal_F_000 2548
_exptl_crystal_size_max 0.31
_exptl_crystal_size_mid 0.17
_exptl_crystal_size_min 0.15
_refine_diff_density_max 1.858
_refine_diff_density_min -1.220
_refine_diff_density_rms 0.134
_refine_ls_extinction_method none
_refine_ls_goodness_of_fit_ref 0.976
_refine_ls_hydrogen_treatment constr
_refine_ls_matrix_type full
_refine_ls_number_parameters 1158
_refine_ls_number_reflns 24378
_refine_ls_number_restraints 1
_refine_ls_restrained_S_all 0.976
_refine_ls_R_factor_all 0.1386
_refine_ls_R_factor_gt 0.0813
_refine_ls_shift/su_max 0.021
_refine_ls_shift/su_mean 0.000
_refine_ls_structure_factor_coef Fsqd
_refine_ls_weighting_details 'calc w=1/[\s^2^(Fo^2^)+(0.1140P)^2^+0.0000P] where P=(Fo^2^+2Fc^2^)/3'
_refine_ls_weighting_scheme calc
_refine_ls_wR_factor_gt 0.1991
_refine_ls_wR_factor_ref 0.2260
_reflns_number_gt 13383
_reflns_number_total 24378
_reflns_threshold_expression >2sigma(I)
_cod_data_source_file b610036h.txt
_cod_depositor_comments
;
The following automatic conversions were performed:
'_symmetry_cell_setting' value 'Triclinic' changed to 'triclinic'
according to '/home/saulius/struct/CIF-dictionaries/cif_core.dic'
dictionary named 'cif_core.dic' version 2.4.1 from 2010-06-29.

Automatic conversion script
Id: cif_fix_enum 1527 2010-12-29 10:47:43Z saulius 
;
_cod_original_sg_symbol_H-M 'P-1 '
_cod_database_code 7101484

loop_
_symmetry_equiv_pos_as_xyz
'x, y, z'
'-x, -y, -z'

loop_
_atom_site_label
_atom_site_type_symbol
_atom_site_fract_x
_atom_site_fract_y
_atom_site_fract_z
_atom_site_U_iso_or_equiv
_atom_site_adp_type
_atom_site_occupancy
_atom_site_symmetry_multiplicity
_atom_site_calc_flag
_atom_site_refinement_flags
_atom_site_disorder_assembly
_atom_site_disorder_group
V1 V 0.41435(8) 1.28128(6) 0.29401(5) 0.0335(3) Uani 1 1 d . . .
Cl1 Cl 0.8354(3) 1.17512(17) 0.31745(15) 0.1168(12) Uani 1 1 d . . .
S1 S 0.42207(13) 1.29254(9) 0.17852(7) 0.0401(5) Uani 1 1 d . . .
F1 F 0.9562(3) 0.7961(2) 0.1253(2) 0.0555(12) Uani 1 1 d . . .
N1 N 0.4166(4) 1.4609(3) 0.3655(2) 0.0293(12) Uani 1 1 d . . .
C1 C 0.4189(5) 1.4051(4) 0.3430(3) 0.0360(17) Uani 1 1 d . . .
B1 B 0.8751(6) 0.7904(4) 0.1056(4) 0.0365(19) Uani 1 1 d . . .
V2 V 0.55647(8) 1.19728(6) 0.20145(5) 0.0339(3) Uani 1 1 d . . .
Cl2 Cl 0.8928(4) 1.03551(19) 0.3706(3) 0.236(3) Uani 1 1 d . . .
S2 S 0.38552(13) 1.20918(9) 0.22942(7) 0.0379(4) Uani 1 1 d . . .
F2 F 0.8213(3) 0.8541(2) 0.0897(3) 0.0729(15) Uani 1 1 d . . .
N2 N 0.1355(4) 1.2763(3) 0.4083(2) 0.0298(12) Uani 1 1 d . . .
C2 C 0.4166(4) 1.4589(3) 0.4350(3) 0.0316(15) Uani 1 1 d . . .
H2A H 0.4658 1.4798 0.4387 0.038 Uiso 1 1 calc R . .
H2B H 0.4341 1.4118 0.4541 0.038 Uiso 1 1 calc R . .
B2 B 0.1367(6) 0.7018(4) 0.3914(4) 0.0313(17) Uani 1 1 d . . .
V3 V 0.48544(7) 1.55801(5) 0.03515(4) 0.0160(2) Uani 1 1 d . . .
Cl3 Cl 0.8531(3) 1.5268(2) -0.09358(19) 0.1375(14) Uani 1 1 d . B .
S3 S 0.58481(13) 1.26786(9) 0.26680(7) 0.0365(4) Uani 1 1 d . . .
F3 F 0.8220(4) 0.7577(3) 0.1560(2) 0.0691(15) Uani 1 1 d . . .
N3 N 0.8368(4) 1.2164(3) 0.0984(3) 0.0365(14) Uani 1 1 d . . .
C3 C 0.3218(4) 1.4942(3) 0.4732(3) 0.0269(14) Uani 1 1 d . . .
H3 H 0.3085 1.5429 0.4572 0.032 Uiso 1 1 calc R . .
V4 V 0.51799(7) 0.94044(4) 0.46598(4) 0.0152(2) Uani 1 1 d . . .
S4 S 0.54766(12) 1.18480(8) 0.31731(7) 0.0335(4) Uani 1 1 d . . .
F4 F 0.9040(4) 0.7549(3) 0.0542(2) 0.0732(15) Uani 1 1 d . . .
N4 N 0.5772(4) 1.0158(3) 0.1263(2) 0.0299(12) Uani 1 1 d . . .
C4 C 0.2390(5) 1.4684(4) 0.4654(3) 0.0389(17) Uani 1 1 d . . .
H4B H 0.2512 1.4205 0.4802 0.058 Uiso 1 1 calc R . .
H4A H 0.2335 1.4764 0.4207 0.058 Uiso 1 1 calc R . .
H4C H 0.1800 1.4921 0.4904 0.058 Uiso 1 1 calc R . .
S5 S 0.41556(13) 1.40293(9) 0.26349(7) 0.0373(4) Uani 1 1 d . . .
F5 F 0.1152(4) 0.7322(3) 0.4460(2) 0.0743(16) Uani 1 1 d . . .
N5 N 0.2412(3) 1.6721(2) 0.1564(2) 0.0197(10) Uani 1 1 d . . .
C5 C 0.3317(5) 1.4851(4) 0.5440(3) 0.0343(16) Uani 1 1 d . . .
H5C H 0.3404 1.4380 0.5615 0.051 Uiso 1 1 calc R . .
H5B H 0.2744 1.5117 0.5680 0.051 Uiso 1 1 calc R . .
H5A H 0.3864 1.4998 0.5469 0.051 Uiso 1 1 calc R . .
S6 S 0.42008(13) 1.32764(8) 0.38834(7) 0.0369(4) Uani 1 1 d . . .
F6 F 0.1921(4) 0.7348(2) 0.3430(2) 0.0634(14) Uani 1 1 d . . .
N6 N 0.6882(3) 1.6611(2) 0.0554(2) 0.0234(11) Uani 1 1 d . . .
C6 C 0.4031(5) 1.5281(3) 0.3269(3) 0.0339(16) Uani 1 1 d . . .
H6B H 0.3409 1.5567 0.3439 0.041 Uiso 1 1 calc R . .
H6A H 0.4024 1.5233 0.2828 0.041 Uiso 1 1 calc R . .
S7 S 0.24224(13) 1.33647(9) 0.30828(8) 0.0395(5) Uani 1 1 d . . .
F7 F 0.1875(3) 0.6349(2) 0.4024(2) 0.0665(13) Uani 1 1 d . . .
N7 N 0.3221(4) 0.8311(2) 0.4461(2) 0.0255(11) Uani 1 1 d . . .
C7 C 0.4805(5) 1.5631(4) 0.3259(3) 0.0428(18) Uani 1 1 d . . .
H7 H 0.4786 1.5698 0.3702 0.051 Uiso 1 1 calc R . .
S8 S 0.32499(12) 1.21344(8) 0.38176(7) 0.0341(4) Uani 1 1 d . . .
F8 F 0.0536(3) 0.7025(2) 0.3731(2) 0.0547(12) Uani 1 1 d . . .
N8 N 0.7596(3) 0.8262(2) 0.3435(2) 0.0172(10) Uani 1 1 d . . .
C8 C 0.5800(6) 1.5225(5) 0.3000(4) 0.066(3) Uani 1 1 d . . .
H8C H 0.5932 1.4786 0.3255 0.099 Uiso 1 1 calc R . .
H8B H 0.6264 1.5459 0.3022 0.099 Uiso 1 1 calc R . .
H8A H 0.5840 1.5170 0.2559 0.099 Uiso 1 1 calc R . .
S9 S 0.64338(13) 1.26846(8) 0.11580(7) 0.0385(4) Uani 1 1 d . . .
C9 C 0.4557(6) 1.6338(4) 0.2852(3) 0.054(2) Uani 1 1 d . . .
H9B H 0.5031 1.6574 0.2848 0.080 Uiso 1 1 calc R . .
H9C H 0.3932 1.6596 0.3039 0.080 Uiso 1 1 calc R . .
H9A H 0.4554 1.6283 0.2418 0.080 Uiso 1 1 calc R . .
S10 S 0.72828(12) 1.14393(8) 0.18559(7) 0.0356(4) Uani 1 1 d . . .
C10 C 0.2202(5) 1.2751(3) 0.3714(3) 0.0288(14) Uani 1 1 d . . .
S11 S 0.55209(13) 1.15099(9) 0.10631(7) 0.0395(5) Uani 1 1 d . . .
C11 C 0.0513(5) 1.3302(3) 0.3948(3) 0.0332(15) Uani 1 1 d . . .
H11B H -0.0059 1.3150 0.4159 0.040 Uiso 1 1 calc R . .
H11A H 0.0524 1.3372 0.3486 0.040 Uiso 1 1 calc R . .
S12 S 0.55956(13) 1.07531(9) 0.23081(7) 0.0344(4) Uani 1 1 d . . .
C12 C 0.0421(5) 1.3981(3) 0.4159(3) 0.0377(17) Uani 1 1 d . . .
H12 H 0.0989 1.4140 0.3931 0.045 Uiso 1 1 calc R . .
S13 S 0.63216(10) 1.47296(7) 0.00553(7) 0.0202(3) Uani 1 1 d . . .
C13 C -0.0460(5) 1.4489(4) 0.3953(4) 0.053(2) Uani 1 1 d . . .
H13A H -0.0423 1.4502 0.3498 0.080 Uiso 1 1 calc R . .
H13B H -0.0487 1.4932 0.4042 0.080 Uiso 1 1 calc R . .
H13C H -0.1029 1.4356 0.4187 0.080 Uiso 1 1 calc R . .
S14 S 0.53495(10) 1.43803(7) 0.07493(6) 0.0198(3) Uani 1 1 d . . .
C14 C 0.0394(6) 1.3921(4) 0.4880(3) 0.0461(19) Uani 1 1 d . . .
H14C H -0.0186 1.3805 0.5114 0.069 Uiso 1 1 calc R . .
H14A H 0.0408 1.4348 0.4985 0.069 Uiso 1 1 calc R . .
H14B H 0.0944 1.3574 0.4995 0.069 Uiso 1 1 calc R . .
S15 S 0.37022(11) 1.66835(7) 0.04470(6) 0.0211(3) Uani 1 1 d . . .
C15 C 0.1254(5) 1.2258(3) 0.4673(3) 0.0366(16) Uani 1 1 d . . .
H15B H 0.0718 1.2467 0.4990 0.044 Uiso 1 1 calc R . .
H15A H 0.1834 1.2145 0.4856 0.044 Uiso 1 1 calc R . .
S16 S 0.36768(10) 1.55166(7) 0.13772(6) 0.0190(3) Uani 1 1 d . . .
C16 C 0.1088(6) 1.1601(4) 0.4551(4) 0.050(2) Uani 1 1 d . . .
H16 H 0.1654 1.1373 0.4257 0.060 Uiso 1 1 calc R . .
S17 S 0.58993(11) 1.63342(7) -0.02331(6) 0.0212(3) Uani 1 1 d . . .
C17 C 0.1004(6) 1.1140(4) 0.5205(4) 0.064(2) Uani 1 1 d . . .
H17C H 0.0452 1.1357 0.5499 0.096 Uiso 1 1 calc R . .
H17A H 0.1576 1.1066 0.5380 0.096 Uiso 1 1 calc R . .
H17B H 0.0933 1.0712 0.5143 0.096 Uiso 1 1 calc R . .
S18 S 0.56612(11) 1.58361(8) 0.11030(6) 0.0217(3) Uani 1 1 d . . .
C18 C 0.0240(7) 1.1701(5) 0.4273(4) 0.074(3) Uani 1 1 d . . .
H18A H 0.0171 1.1268 0.4224 0.110 Uiso 1 1 calc R . .
H18B H 0.0308 1.1973 0.3858 0.110 Uiso 1 1 calc R . .
H18C H -0.0321 1.1929 0.4554 0.110 Uiso 1 1 calc R . .
S19 S 0.46343(10) 1.05945(7) 0.42441(6) 0.0188(3) Uani 1 1 d . . .
C19 C 0.7492(5) 1.2111(3) 0.1298(3) 0.0338(16) Uani 1 1 d . . .
S20 S 0.36777(10) 1.02348(7) 0.49430(7) 0.0194(3) Uani 1 1 d . . .
C20 C 0.9239(5) 1.1639(3) 0.1143(4) 0.0432(18) Uani 1 1 d . . .
H20B H 0.9159 1.1527 0.1609 0.052 Uiso 1 1 calc R . .
H20A H 0.9789 1.1832 0.0999 0.052 Uiso 1 1 calc R . .
S21 S 0.41797(11) 0.86138(7) 0.52460(6) 0.0207(3) Uani 1 1 d . . .
C21 C 0.9467(6) 1.0985(4) 0.0849(4) 0.052(2) Uani 1 1 d . . .
H21 H 0.8945 1.0764 0.1041 0.062 Uiso 1 1 calc R . .
S22 S 0.44039(11) 0.91172(8) 0.39114(6) 0.0221(3) Uani 1 1 d . . .
C22 C 0.9522(6) 1.1103(4) 0.0133(4) 0.055(2) Uani 1 1 d . . .
H22B H 1.0065 1.1283 -0.0072 0.082 Uiso 1 1 calc R . .
H22A H 0.8941 1.1422 0.0030 0.082 Uiso 1 1 calc R . .
H22C H 0.9597 1.0681 -0.0020 0.082 Uiso 1 1 calc R . .
S23 S 0.63703(11) 0.83146(7) 0.45810(6) 0.0202(3) Uani 1 1 d . . .
C23 C 1.0380(6) 1.0528(4) 0.1052(5) 0.071(3) Uani 1 1 d . . .
H23A H 1.0532 1.0102 0.0888 0.107 Uiso 1 1 calc R . .
H23C H 1.0291 1.0451 0.1515 0.107 Uiso 1 1 calc R . .
H23B H 1.0900 1.0741 0.0883 0.107 Uiso 1 1 calc R . .
S24 S 0.63569(10) 0.94714(7) 0.36331(6) 0.0195(3) Uani 1 1 d . . .
C24 C 0.8518(6) 1.2737(4) 0.0492(4) 0.068(3) Uani 1 1 d . . .
H24B H 0.7904 1.2987 0.0370 0.082 Uiso 1 1 calc R . .
H24A H 0.8944 1.2560 0.0112 0.082 Uiso 1 1 calc R . .
C25 C 0.8984(15) 1.3276(6) 0.0724(8) 0.214(12) Uani 1 1 d D . .
H25 H 0.9628 1.3065 0.0828 0.257 Uiso 1 1 calc R . .
C26 C 0.8982(10) 1.3814(5) 0.0136(9) 0.223(12) Uani 1 1 d . . .
H26A H 0.9580 1.3696 -0.0162 0.335 Uiso 1 1 calc R . .
H26B H 0.8907 1.4247 0.0268 0.335 Uiso 1 1 calc R . .
H26C H 0.8456 1.3839 -0.0070 0.335 Uiso 1 1 calc R . .
C27 C 0.8220(13) 1.3508(8) 0.1309(9) 0.526(16) Uani 1 1 d D . .
H27C H 0.8529 1.3569 0.1635 0.789 Uiso 1 1 calc R . .
H27B H 0.7869 1.3169 0.1481 0.789 Uiso 1 1 calc R . .
H27A H 0.7783 1.3930 0.1180 0.789 Uiso 1 1 calc R . .
C28 C 0.5641(4) 1.0708(4) 0.1502(3) 0.0337(16) Uani 1 1 d . . .
C29 C 0.5821(4) 1.0167(4) 0.0569(3) 0.0308(15) Uani 1 1 d . . .
H29B H 0.5529 1.0626 0.0387 0.037 Uiso 1 1 calc R . .
H29A H 0.5442 0.9875 0.0517 0.037 Uiso 1 1 calc R . .
C30 C 0.6847(4) 0.9934(3) 0.0185(3) 0.0296(14) Uani 1 1 d . . .
H30 H 0.7087 0.9445 0.0315 0.036 Uiso 1 1 calc R . .
C31 C 0.7547(5) 1.0291(4) 0.0313(3) 0.0392(17) Uani 1 1 d . . .
H31A H 0.8173 1.0128 0.0059 0.059 Uiso 1 1 calc R . .
H31C H 0.7587 1.0195 0.0763 0.059 Uiso 1 1 calc R . .
H31B H 0.7319 1.0773 0.0197 0.059 Uiso 1 1 calc R . .
C32 C 0.6785(5) 1.0041(4) -0.0529(3) 0.0351(16) Uani 1 1 d . . .
H32C H 0.6537 1.0516 -0.0666 0.053 Uiso 1 1 calc R . .
H32A H 0.6363 0.9792 -0.0593 0.053 Uiso 1 1 calc R . .
H32B H 0.7416 0.9881 -0.0779 0.053 Uiso 1 1 calc R . .
C33 C 0.5967(5) 0.9478(3) 0.1656(3) 0.0325(15) Uani 1 1 d . . .
H33B H 0.6059 0.9528 0.2076 0.039 Uiso 1 1 calc R . .
H33A H 0.6561 0.9191 0.1447 0.039 Uiso 1 1 calc R . .
C34 C 0.5157(5) 0.9129(4) 0.1749(3) 0.0368(17) Uani 1 1 d . . .
H34 H 0.5102 0.9051 0.1324 0.044 Uiso 1 1 calc R . .
C35 C 0.4199(5) 0.9560(4) 0.2050(3) 0.0460(19) Uani 1 1 d . . .
H35C H 0.4219 0.9606 0.2483 0.069 Uiso 1 1 calc R . .
H35B H 0.3698 0.9346 0.2057 0.069 Uiso 1 1 calc R . .
H35A H 0.4069 1.0001 0.1800 0.069 Uiso 1 1 calc R . .
C36 C 0.5462(6) 0.8436(4) 0.2154(3) 0.049(2) Uani 1 1 d . . .
H36A H 0.6078 0.8185 0.1947 0.073 Uiso 1 1 calc R . .
H36B H 0.4992 0.8186 0.2192 0.073 Uiso 1 1 calc R . .
H36C H 0.5505 0.8502 0.2576 0.073 Uiso 1 1 calc R . .
C37 C 0.3141(4) 1.6359(3) 0.1184(2) 0.0184(12) Uani 1 1 d . . .
C38 C 0.1962(4) 1.7447(3) 0.1368(3) 0.0232(13) Uani 1 1 d . . .
H38B H 0.1268 1.7519 0.1450 0.028 Uiso 1 1 calc R . .
H38A H 0.2170 1.7555 0.0906 0.028 Uiso 1 1 calc R . .
C39 C 0.2210(5) 1.7939(3) 0.1721(3) 0.0316(15) Uani 1 1 d . . .
H39 H 0.1965 1.7848 0.2185 0.038 Uiso 1 1 calc R . .
C40 C 0.3281(5) 1.7859(4) 0.1616(4) 0.053(2) Uani 1 1 d . . .
H40B H 0.3526 1.7957 0.1164 0.080 Uiso 1 1 calc R . .
H40C H 0.3596 1.7401 0.1770 0.080 Uiso 1 1 calc R . .
H40A H 0.3404 1.8168 0.1849 0.080 Uiso 1 1 calc R . .
C41 C 0.1694(5) 1.8654(3) 0.1473(3) 0.0350(16) Uani 1 1 d . . .
H41B H 0.1803 1.8972 0.1702 0.052 Uiso 1 1 calc R . .
H41C H 0.1015 1.8693 0.1539 0.052 Uiso 1 1 calc R . .
H41A H 0.1937 1.8751 0.1019 0.052 Uiso 1 1 calc R . .
C42 C 0.2041(4) 1.6399(3) 0.2214(3) 0.0229(13) Uani 1 1 d . . .
H42A H 0.1691 1.6752 0.2483 0.027 Uiso 1 1 calc R . .
H42B H 0.2584 1.6121 0.2410 0.027 Uiso 1 1 calc R . .
C43 C 0.1379(5) 1.5956(3) 0.2204(3) 0.0335(15) Uani 1 1 d . . .
H43 H 0.1697 1.5650 0.1877 0.040 Uiso 1 1 calc R . .
C44 C 0.0421(5) 1.6378(4) 0.2034(4) 0.066(3) Uani 1 1 d . . .
H44C H 0.0006 1.6088 0.2065 0.099 Uiso 1 1 calc R . .
H44A H 0.0525 1.6606 0.1600 0.099 Uiso 1 1 calc R . .
H44B H 0.0126 1.6710 0.2327 0.099 Uiso 1 1 calc R . .
C45 C 0.1248(5) 1.5526(3) 0.2861(3) 0.0420(18) Uani 1 1 d . . .
H45B H 0.0997 1.5818 0.3192 0.063 Uiso 1 1 calc R . .
H45A H 0.1859 1.5227 0.2932 0.063 Uiso 1 1 calc R . .
H45C H 0.0804 1.5263 0.2872 0.063 Uiso 1 1 calc R . .
C46 C 0.6246(4) 1.6299(3) 0.0486(3) 0.0198(12) Uani 1 1 d . . .
C47 C 0.7165(5) 1.6529(3) 0.1186(3) 0.0299(15) Uani 1 1 d . . .
H47A H 0.6600 1.6530 0.1522 0.036 Uiso 1 1 calc R . .
H47B H 0.7393 1.6918 0.1207 0.036 Uiso 1 1 calc R . .
C48 C 0.7936(7) 1.5890(4) 0.1319(4) 0.057(2) Uani 1 1 d . . .
H48 H 0.7642 1.5516 0.1344 0.068 Uiso 1 1 calc R . .
C49 C 0.8144(6) 1.5848(4) 0.1994(3) 0.059(2) Uani 1 1 d . . .
H49B H 0.8637 1.5440 0.2079 0.088 Uiso 1 1 calc R . .
H49A H 0.7567 1.5840 0.2309 0.088 Uiso 1 1 calc R . .
H49C H 0.8359 1.6236 0.2017 0.088 Uiso 1 1 calc R . .
C50 C 0.8759(8) 1.5759(7) 0.0861(4) 0.119(5) Uani 1 1 d . . .
H50C H 0.8665 1.5525 0.0544 0.178 Uiso 1 1 calc R . .
H50A H 0.9286 1.5480 0.1063 0.178 Uiso 1 1 calc R . .
H50B H 0.8904 1.6180 0.0654 0.178 Uiso 1 1 calc R . .
C51 C 0.7325(5) 1.7024(3) 0.0005(3) 0.0375(17) Uani 1 1 d . . .
H51B H 0.7543 1.6769 -0.0361 0.045 Uiso 1 1 calc R . .
H51A H 0.7891 1.7095 0.0112 0.045 Uiso 1 1 calc R . .
C52 C 0.6673(6) 1.7718(4) -0.0201(3) 0.0444(19) Uani 1 1 d . . .
H52 H 0.6146 1.7642 -0.0362 0.053 Uiso 1 1 calc R . .
C53 C 0.6238(6) 1.8118(4) 0.0358(4) 0.052(2) Uani 1 1 d . . .
H53B H 0.5786 1.7905 0.0659 0.078 Uiso 1 1 calc R . .
H53A H 0.5912 1.8573 0.0204 0.078 Uiso 1 1 calc R . .
H53C H 0.6739 1.8131 0.0570 0.078 Uiso 1 1 calc R . .
C54 C 0.7233(7) 1.8123(5) -0.0751(4) 0.077(3) Uani 1 1 d . . .
H54A H 0.6801 1.8541 -0.0896 0.116 Uiso 1 1 calc R . .
H54B H 0.7513 1.7859 -0.1103 0.116 Uiso 1 1 calc R . .
H54C H 0.7735 1.8221 -0.0597 0.116 Uiso 1 1 calc R . .
C55 C 0.3834(4) 0.8632(3) 0.4526(3) 0.0203(12) Uani 1 1 d . . .
C56 C 0.2824(5) 0.7861(3) 0.4995(3) 0.0295(15) Uani 1 1 d . . .
H56B H 0.2262 0.7780 0.4891 0.035 Uiso 1 1 calc R . .
H56A H 0.2611 0.8089 0.5379 0.035 Uiso 1 1 calc R . .
C57 C 0.3547(5) 0.7161(4) 0.5151(3) 0.0413(18) Uani 1 1 d . . .
H57 H 0.4095 0.7242 0.5281 0.050 Uiso 1 1 calc R . .
C58 C 0.3035(7) 0.6754(4) 0.5719(4) 0.067(3) Uani 1 1 d . . .
H58A H 0.2481 0.6685 0.5603 0.100 Uiso 1 1 calc R . .
H58B H 0.2833 0.7000 0.6086 0.100 Uiso 1 1 calc R . .
H58C H 0.3469 0.6321 0.5826 0.100 Uiso 1 1 calc R . .
C59 C 0.3915(6) 0.6792(4) 0.4573(4) 0.051(2) Uani 1 1 d . . .
H59C H 0.3397 0.6665 0.4467 0.077 Uiso 1 1 calc R . .
H59B H 0.4415 0.6390 0.4666 0.077 Uiso 1 1 calc R . .
H59A H 0.4171 0.7082 0.4214 0.077 Uiso 1 1 calc R . .
C60 C 0.2870(4) 0.8425(3) 0.3843(3) 0.0290(14) Uani 1 1 d . . .
H60A H 0.2838 0.7995 0.3745 0.035 Uiso 1 1 calc R . .
H60B H 0.3323 0.8600 0.3497 0.035 Uiso 1 1 calc R . .
C61 C 0.1867(7) 0.8931(4) 0.3877(4) 0.064(3) Uani 1 1 d . . .
H61 H 0.1412 0.8671 0.4123 0.076 Uiso 1 1 calc R . .
C62 C 0.1669(6) 0.9084(4) 0.3191(4) 0.069(3) Uani 1 1 d . . .
H62B H 0.1033 0.9381 0.3187 0.103 Uiso 1 1 calc R . .
H62C H 0.1711 0.8667 0.3039 0.103 Uiso 1 1 calc R . .
H62A H 0.2136 0.9301 0.2915 0.103 Uiso 1 1 calc R . .
C63 C 0.1681(7) 0.9502(5) 0.4200(5) 0.093(4) Uani 1 1 d . . .
H63C H 0.1865 0.9356 0.4616 0.140 Uiso 1 1 calc R . .
H63A H 0.1006 0.9729 0.4254 0.140 Uiso 1 1 calc R . .
H63B H 0.2047 0.9809 0.3950 0.140 Uiso 1 1 calc R . .
C64 C 0.6893(4) 0.8619(3) 0.3832(3) 0.0195(12) Uani 1 1 d . . .
C65 C 0.8057(4) 0.7534(3) 0.3623(3) 0.0227(13) Uani 1 1 d . . .
H65B H 0.7904 0.7431 0.4090 0.027 Uiso 1 1 calc R . .
H65A H 0.8752 0.7458 0.3501 0.027 Uiso 1 1 calc R . .
C66 C 0.7748(5) 0.7045(3) 0.3320(3) 0.0318(15) Uani 1 1 d . . .
H66 H 0.7921 0.7143 0.2849 0.038 Uiso 1 1 calc R . .
C67 C 0.6673(5) 0.7112(4) 0.3499(4) 0.0473(19) Uani 1 1 d . . .
H67C H 0.6518 0.6781 0.3310 0.071 Uiso 1 1 calc R . .
H67A H 0.6331 0.7560 0.3339 0.071 Uiso 1 1 calc R . .
H67B H 0.6488 0.7035 0.3960 0.071 Uiso 1 1 calc R . .
C68 C 0.8331(5) 0.6327(3) 0.3534(3) 0.0361(17) Uani 1 1 d . . .
H68B H 0.8166 0.6222 0.3995 0.054 Uiso 1 1 calc R . .
H68A H 0.9008 0.6303 0.3413 0.054 Uiso 1 1 calc R . .
H68C H 0.8186 0.6005 0.3329 0.054 Uiso 1 1 calc R . .
C69 C 0.7922(4) 0.8569(3) 0.2775(2) 0.0210(12) Uani 1 1 d . . .
H69A H 0.7363 0.8855 0.2602 0.025 Uiso 1 1 calc R . .
H69B H 0.8228 0.8209 0.2506 0.025 Uiso 1 1 calc R . .
C70 C 0.8625(4) 0.8992(3) 0.2734(3) 0.0294(15) Uani 1 1 d . . .
H70 H 0.8372 0.9285 0.3077 0.035 Uiso 1 1 calc R . .
C71 C 0.8678(5) 0.9447(3) 0.2086(3) 0.0432(18) Uani 1 1 d . . .
H71C H 0.8842 0.9172 0.1742 0.065 Uiso 1 1 calc R . .
H71B H 0.9161 0.9687 0.2042 0.065 Uiso 1 1 calc R . .
H71A H 0.8063 0.9768 0.2066 0.065 Uiso 1 1 calc R . .
C72 C 0.9607(5) 0.8550(4) 0.2835(4) 0.0465(19) Uani 1 1 d . . .
H72B H 0.9555 0.8298 0.3260 0.070 Uiso 1 1 calc R . .
H72A H 1.0040 0.8831 0.2788 0.070 Uiso 1 1 calc R . .
H72C H 0.9851 0.8238 0.2519 0.070 Uiso 1 1 calc R . .
C73 C 0.8123(7) 1.0940(5) 0.3400(5) 0.079(3) Uani 1 1 d . . .
H73A H 0.7522 1.0986 0.3709 0.095 Uiso 1 1 calc R . .
H73B H 0.8029 1.0795 0.3020 0.095 Uiso 1 1 calc R . .
C74 C 0.8254(8) 1.5844(5) -0.1571(5) 0.086(3) Uani 1 1 d . . .
H74A H 0.7557 1.6011 -0.1505 0.103 Uiso 1 1 calc R A 1
H74B H 0.8453 1.5610 -0.1950 0.103 Uiso 1 1 calc R A 1
Cl4A Cl 0.9526(6) 1.6008(5) -0.1972(3) 0.128(3) Uani 0.50 1 d P B 2
Cl4B Cl 0.8727(12) 1.6537(8) -0.1744(5) 0.251(7) Uani 0.50 1 d P B 1

loop_
_atom_site_aniso_label
_atom_site_aniso_U_11
_atom_site_aniso_U_22
_atom_site_aniso_U_33
_atom_site_aniso_U_23
_atom_site_aniso_U_13
_atom_site_aniso_U_12
V1 0.0352(7) 0.0304(6) 0.0154(5) 0.0006(5) -0.0014(5) 0.0166(5)
Cl1 0.171(4) 0.094(2) 0.094(2) -0.0081(19) -0.044(2) -0.035(2)
S1 0.0425(11) 0.0394(10) 0.0157(7) 0.0011(7) -0.0040(7) 0.0199(8)
F1 0.043(3) 0.046(3) 0.086(3) -0.001(2) -0.036(2) -0.011(2)
N1 0.031(3) 0.031(3) 0.020(3) 0.003(2) -0.008(2) 0.000(2)
C1 0.029(4) 0.044(4) 0.016(3) 0.005(3) 0.004(3) 0.009(3)
B1 0.035(5) 0.036(5) 0.039(4) -0.009(4) -0.008(4) -0.007(4)
V2 0.0366(7) 0.0303(6) 0.0135(5) 0.0018(4) -0.0001(5) 0.0177(5)
Cl2 0.275(6) 0.075(2) 0.432(9) -0.001(4) -0.293(7) -0.004(3)
S2 0.0380(10) 0.0406(10) 0.0185(8) -0.0029(7) -0.0039(7) 0.0135(8)
F2 0.054(3) 0.050(3) 0.109(4) 0.005(3) -0.041(3) 0.004(2)
N2 0.033(3) 0.021(3) 0.026(3) -0.002(2) -0.006(2) 0.006(2)
C2 0.029(4) 0.035(4) 0.026(3) 0.004(3) -0.011(3) -0.001(3)
B2 0.040(5) 0.027(4) 0.033(4) -0.007(3) -0.010(4) -0.013(4)
V3 0.0189(5) 0.0127(5) 0.0155(5) -0.0028(4) -0.0045(4) -0.0015(4)
Cl3 0.128(3) 0.140(3) 0.138(3) -0.019(3) -0.044(3) -0.010(3)
S3 0.0381(10) 0.0321(9) 0.0224(8) 0.0023(7) -0.0020(7) 0.0107(8)
F3 0.095(4) 0.089(4) 0.046(3) -0.013(3) 0.001(3) -0.067(3)
N3 0.043(4) 0.022(3) 0.039(3) 0.004(3) -0.015(3) 0.000(3)
C3 0.022(3) 0.031(4) 0.028(3) -0.006(3) -0.009(3) -0.001(3)
V4 0.0183(5) 0.0109(5) 0.0155(4) -0.0024(4) -0.0041(4) -0.0011(4)
S4 0.0346(10) 0.0321(9) 0.0162(7) 0.0025(7) -0.0032(7) 0.0134(7)
F4 0.074(4) 0.094(4) 0.062(3) -0.045(3) 0.012(3) -0.036(3)
N4 0.023(3) 0.035(3) 0.026(3) -0.006(2) -0.005(2) 0.005(2)
C4 0.033(4) 0.051(5) 0.031(4) -0.010(3) -0.005(3) -0.007(3)
S5 0.0426(11) 0.0318(9) 0.0190(8) 0.0042(7) -0.0017(7) 0.0108(8)
F5 0.077(4) 0.103(4) 0.059(3) -0.046(3) 0.017(3) -0.048(3)
N5 0.021(3) 0.020(3) 0.017(2) -0.004(2) -0.002(2) -0.003(2)
C5 0.025(4) 0.043(4) 0.033(3) -0.005(3) -0.004(3) -0.006(3)
S6 0.0486(11) 0.0289(9) 0.0160(7) 0.0006(7) -0.0026(7) 0.0113(8)
F6 0.083(4) 0.075(3) 0.050(3) -0.006(2) -0.002(2) -0.059(3)
N6 0.025(3) 0.025(3) 0.020(2) -0.002(2) -0.005(2) -0.007(2)
C6 0.028(4) 0.038(4) 0.026(3) 0.015(3) -0.006(3) -0.004(3)
S7 0.0379(10) 0.0333(10) 0.0225(8) 0.0058(7) -0.0002(7) 0.0187(8)
F7 0.054(3) 0.039(3) 0.095(4) 0.000(3) -0.024(3) 0.009(2)
N7 0.027(3) 0.021(3) 0.032(3) -0.006(2) -0.007(2) -0.009(2)
C7 0.045(5) 0.059(5) 0.026(3) 0.005(3) -0.011(3) -0.019(4)
S8 0.0377(10) 0.0273(9) 0.0186(7) 0.0012(7) -0.0018(7) 0.0151(7)
F8 0.047(3) 0.048(3) 0.076(3) 0.003(2) -0.036(2) -0.010(2)
N8 0.019(3) 0.014(2) 0.015(2) 0.0001(19) -0.0026(19) 0.001(2)
C8 0.038(5) 0.098(7) 0.054(5) 0.021(5) -0.014(4) -0.023(5)
S9 0.0447(11) 0.0277(9) 0.0220(8) 0.0052(7) -0.0014(7) 0.0143(8)
C9 0.076(6) 0.061(5) 0.031(4) 0.002(4) -0.009(4) -0.036(5)
S10 0.0356(10) 0.0276(9) 0.0215(8) 0.0064(7) 0.0024(7) 0.0139(7)
C10 0.037(4) 0.020(3) 0.021(3) 0.001(3) -0.010(3) 0.005(3)
S11 0.0485(11) 0.0342(10) 0.0149(7) 0.0009(7) -0.0012(7) 0.0150(8)
C11 0.028(4) 0.031(4) 0.035(4) -0.006(3) -0.005(3) 0.002(3)
S12 0.0408(10) 0.0329(9) 0.0145(7) 0.0009(7) -0.0021(7) 0.0089(8)
C12 0.030(4) 0.019(3) 0.052(4) -0.002(3) 0.002(3) 0.004(3)
S13 0.0186(7) 0.0194(7) 0.0219(7) -0.0055(6) -0.0058(6) -0.0007(6)
C13 0.038(5) 0.029(4) 0.070(5) 0.000(4) 0.003(4) 0.013(3)
S14 0.0220(8) 0.0149(7) 0.0211(7) -0.0031(6) -0.0082(6) 0.0012(6)
C14 0.051(5) 0.033(4) 0.051(4) -0.008(4) -0.003(4) -0.010(4)
S15 0.0267(8) 0.0147(7) 0.0161(7) -0.0006(6) 0.0001(6) -0.0004(6)
C15 0.039(4) 0.025(4) 0.038(4) 0.000(3) -0.004(3) -0.002(3)
S16 0.0216(8) 0.0138(7) 0.0187(7) -0.0006(6) -0.0024(6) -0.0021(6)
C16 0.047(5) 0.042(5) 0.052(5) -0.014(4) -0.005(4) 0.004(4)
S17 0.0259(8) 0.0227(8) 0.0156(7) -0.0022(6) -0.0034(6) -0.0076(6)
C17 0.063(6) 0.041(5) 0.074(6) 0.007(5) -0.002(5) -0.011(4)
S18 0.0267(8) 0.0253(8) 0.0159(7) -0.0024(6) -0.0043(6) -0.0108(7)
C18 0.095(8) 0.055(6) 0.078(6) -0.016(5) -0.024(6) -0.020(6)
S19 0.0219(8) 0.0134(7) 0.0188(7) -0.0002(6) -0.0064(6) 0.0002(6)
C19 0.039(4) 0.030(4) 0.023(3) -0.007(3) 0.000(3) 0.003(3)
S20 0.0166(7) 0.0191(7) 0.0231(7) -0.0044(6) -0.0061(6) -0.0026(6)
C20 0.036(4) 0.034(4) 0.056(5) 0.011(4) -0.024(4) -0.002(3)
S21 0.0264(8) 0.0207(7) 0.0166(7) -0.0023(6) -0.0035(6) -0.0089(6)
C21 0.043(5) 0.049(5) 0.053(5) -0.007(4) 0.007(4) -0.006(4)
S22 0.0282(8) 0.0245(8) 0.0170(7) -0.0035(6) -0.0053(6) -0.0106(7)
C22 0.060(6) 0.047(5) 0.055(5) -0.001(4) -0.006(4) -0.019(4)
S23 0.0264(8) 0.0119(7) 0.0166(7) -0.0005(6) -0.0018(6) 0.0011(6)
C23 0.041(5) 0.052(5) 0.101(7) -0.011(5) -0.003(5) 0.010(4)
S24 0.0213(8) 0.0145(7) 0.0184(7) 0.0013(6) -0.0022(6) -0.0014(6)
C24 0.043(5) 0.057(6) 0.089(7) 0.044(5) -0.031(5) -0.008(4)
C25 0.32(2) 0.038(7) 0.188(16) -0.043(9) 0.163(16) -0.041(11)
C26 0.115(12) 0.037(6) 0.41(3) 0.035(11) 0.100(15) -0.017(7)
C27 0.76(3) 0.365(13) 0.75(5) 0.470(18) -0.70(3) -0.514
C28 0.022(3) 0.040(4) 0.025(3) 0.006(3) -0.004(3) 0.006(3)
C29 0.026(4) 0.044(4) 0.018(3) -0.005(3) -0.001(3) -0.004(3)
C30 0.021(3) 0.037(4) 0.026(3) -0.008(3) -0.002(3) 0.001(3)
C31 0.031(4) 0.054(5) 0.031(4) -0.022(3) 0.007(3) -0.009(4)
C32 0.028(4) 0.049(4) 0.026(3) -0.007(3) -0.004(3) -0.006(3)
C33 0.036(4) 0.035(4) 0.022(3) 0.002(3) -0.011(3) -0.001(3)
C34 0.039(4) 0.050(5) 0.023(3) -0.006(3) -0.006(3) -0.013(4)
C35 0.043(5) 0.069(6) 0.027(4) -0.002(4) -0.004(3) -0.022(4)
C36 0.074(6) 0.044(5) 0.038(4) 0.003(4) -0.014(4) -0.032(4)
C37 0.018(3) 0.019(3) 0.019(3) -0.003(2) -0.007(2) -0.003(2)
C38 0.023(3) 0.018(3) 0.023(3) -0.005(3) -0.001(3) 0.002(3)
C39 0.046(4) 0.018(3) 0.026(3) -0.003(3) -0.012(3) 0.003(3)
C40 0.047(5) 0.027(4) 0.096(6) -0.018(4) -0.031(5) -0.005(4)
C41 0.043(4) 0.017(3) 0.033(4) -0.001(3) 0.005(3) 0.000(3)
C42 0.020(3) 0.023(3) 0.022(3) -0.003(3) 0.000(2) -0.002(3)
C43 0.032(4) 0.030(4) 0.038(4) -0.003(3) -0.004(3) -0.011(3)
C44 0.036(5) 0.059(5) 0.099(7) 0.035(5) -0.031(5) -0.021(4)
C45 0.045(5) 0.031(4) 0.040(4) 0.004(3) 0.008(3) -0.014(3)
C46 0.016(3) 0.020(3) 0.022(3) -0.005(2) 0.002(2) -0.005(2)
C47 0.036(4) 0.034(4) 0.029(3) -0.013(3) -0.012(3) -0.014(3)
C48 0.073(6) 0.049(5) 0.053(5) -0.012(4) -0.034(5) -0.002(4)
C49 0.073(6) 0.070(6) 0.044(4) 0.004(4) -0.029(4) -0.029(5)
C50 0.083(8) 0.165(12) 0.047(6) -0.007(7) -0.011(6) 0.055(8)
C51 0.049(5) 0.036(4) 0.035(4) -0.002(3) -0.007(3) -0.026(4)
C52 0.061(5) 0.042(4) 0.040(4) 0.001(4) -0.016(4) -0.026(4)
C53 0.062(6) 0.035(4) 0.059(5) -0.008(4) -0.018(4) -0.007(4)
C54 0.101(8) 0.068(6) 0.063(6) 0.012(5) -0.008(5) -0.043(6)
C55 0.025(3) 0.015(3) 0.020(3) -0.004(2) -0.004(2) -0.003(2)
C56 0.038(4) 0.026(3) 0.030(3) -0.006(3) -0.004(3) -0.018(3)
C57 0.048(5) 0.035(4) 0.047(4) 0.002(3) -0.015(4) -0.019(4)
C58 0.089(7) 0.042(5) 0.060(5) 0.009(4) 0.002(5) -0.024(5)
C59 0.063(6) 0.038(4) 0.055(5) -0.002(4) -0.025(4) -0.008(4)
C60 0.034(4) 0.033(4) 0.026(3) -0.010(3) -0.004(3) -0.013(3)
C61 0.072(6) 0.060(6) 0.073(6) -0.032(5) -0.047(5) 0.003(5)
C62 0.074(6) 0.058(6) 0.090(7) -0.025(5) -0.059(6) 0.003(5)
C63 0.081(8) 0.081(7) 0.106(8) -0.048(7) -0.053(6) 0.045(6)
C64 0.019(3) 0.020(3) 0.019(3) 0.003(2) -0.009(2) -0.004(2)
C65 0.026(3) 0.018(3) 0.019(3) 0.001(2) -0.009(3) 0.003(3)
C66 0.052(5) 0.013(3) 0.027(3) -0.001(3) -0.008(3) -0.003(3)
C67 0.053(5) 0.028(4) 0.068(5) -0.008(4) -0.030(4) -0.007(4)
C68 0.055(5) 0.021(3) 0.023(3) -0.002(3) 0.001(3) -0.002(3)
C69 0.018(3) 0.023(3) 0.019(3) -0.002(2) -0.004(2) -0.002(3)
C70 0.029(4) 0.028(3) 0.030(3) -0.004(3) 0.003(3) -0.011(3)
C71 0.038(4) 0.032(4) 0.053(4) 0.008(3) 0.001(3) -0.014(3)
C72 0.028(4) 0.059(5) 0.056(5) 0.008(4) -0.013(3) -0.020(4)
C73 0.078(7) 0.075(7) 0.076(7) -0.016(6) -0.011(6) -0.007(6)
C74 0.111(9) 0.073(7) 0.081(7) 0.007(6) -0.056(7) -0.016(7)
Cl4A 0.129(6) 0.159(7) 0.094(5) 0.061(5) -0.055(5) -0.058(6)
Cl4B 0.314(19) 0.342(19) 0.146(9) -0.109(11) 0.018(10) -0.160(16)

loop_
_atom_type_symbol
_atom_type_description
_atom_type_scat_dispersion_real
_atom_type_scat_dispersion_imag
_atom_type_scat_source
C C 0.0033 0.0016 'International Tables Vol C Tables 4.2.6.8 and 6.1.1.4'
H H 0.0000 0.0000 'International Tables Vol C Tables 4.2.6.8 and 6.1.1.4'
B B 0.0013 0.0007 'International Tables Vol C Tables 4.2.6.8 and 6.1.1.4'
N N 0.0061 0.0033 'International Tables Vol C Tables 4.2.6.8 and 6.1.1.4'
F F 0.0171 0.0103 'International Tables Vol C Tables 4.2.6.8 and 6.1.1.4'
S S 0.1246 0.1234 'International Tables Vol C Tables 4.2.6.8 and 6.1.1.4'
Cl Cl 0.1484 0.1585 'International Tables Vol C Tables 4.2.6.8 and 6.1.1.4'
V V 0.3005 0.5294 'International Tables Vol C Tables 4.2.6.8 and 6.1.1.4'

loop_
_geom_angle_atom_site_label_1
_geom_angle_atom_site_label_2
_geom_angle_atom_site_label_3
_geom_angle
_geom_angle_site_symmetry_1
_geom_angle_site_symmetry_3
S3 V1 S2 104.13(7) . .
S3 V1 S1 85.07(7) . .
S2 V1 S1 49.21(6) . .
S3 V1 S6 86.10(7) . .
S2 V1 S6 160.24(8) . .
S1 V1 S6 150.10(8) . .
S3 V1 S4 49.09(6) . .
S2 V1 S4 84.40(7) . .
S1 V1 S4 105.31(6) . .
S6 V1 S4 90.02(7) . .
S3 V1 S7 159.67(8) . .
S2 V1 S7 87.14(7) . .
S1 V1 S7 89.95(7) . .
S6 V1 S7 88.53(7) . .
S4 V1 S7 150.61(8) . .
S3 V1 S5 80.87(7) . .
S2 V1 S5 127.19(7) . .
S1 V1 S5 79.84(7) . .
S6 V1 S5 70.57(6) . .
S4 V1 S5 127.92(8) . .
S7 V1 S5 78.86(7) . .
S3 V1 S8 127.53(7) . .
S2 V1 S8 81.60(7) . .
S1 V1 S8 128.33(8) . .
S6 V1 S8 78.79(6) . .
S4 V1 S8 80.71(6) . .
S7 V1 S8 70.22(6) . .
S5 V1 S8 136.61(7) . .
S3 V1 V2 51.82(5) . .
S2 V1 V2 52.32(5) . .
S1 V1 V2 52.64(5) . .
S6 V1 V2 135.25(7) . .
S4 V1 V2 52.67(4) . .
S7 V1 V2 136.21(7) . .
S5 V1 V2 110.64(6) . .
S8 V1 V2 112.75(6) . .
S2 S1 V1 64.76(7) . .
S2 S1 V2 64.92(7) . .
V1 S1 V2 74.73(6) . .
C1 N1 C6 123.4(5) . .
C1 N1 C2 120.0(5) . .
C6 N1 C2 116.3(5) . .
N1 C1 S6 125.2(5) . .
N1 C1 S5 123.4(5) . .
S6 C1 S5 111.3(4) . .
F2 B1 F4 111.0(7) . .
F2 B1 F3 109.1(7) . .
F4 B1 F3 110.3(6) . .
F2 B1 F1 107.9(6) . .
F4 B1 F1 109.3(6) . .
F3 B1 F1 109.3(6) . .
S3 V2 S2 104.25(7) . .
S3 V2 S1 85.27(7) . .
S2 V2 S1 49.14(7) . .
S3 V2 S10 87.06(7) . .
S2 V2 S10 159.80(8) . .
S1 V2 S10 150.26(8) . .
S3 V2 S4 49.23(6) . .
S2 V2 S4 84.34(6) . .
S1 V2 S4 105.38(6) . .
S10 V2 S4 90.91(7) . .
S3 V2 S11 160.53(8) . .
S2 V2 S11 86.47(7) . .
S1 V2 S11 89.91(7) . .
S10 V2 S11 87.86(7) . .
S4 V2 S11 149.69(8) . .
S3 V2 S12 126.44(7) . .
S2 V2 S12 81.49(7) . .
S1 V2 S12 128.44(8) . .
S10 V2 S12 78.34(7) . .
S4 V2 S12 79.49(6) . .
S11 V2 S12 70.61(6) . .
S3 V2 S9 80.66(7) . .
S2 V2 S9 127.52(7) . .
S1 V2 S9 80.18(7) . .
S10 V2 S9 70.23(6) . .
S4 V2 S9 127.81(8) . .
S11 V2 S9 79.93(7) . .
S12 V2 S9 137.34(7) . .
S3 V2 V1 52.12(5) . .
S2 V2 V1 52.14(5) . .
S1 V2 V1 52.62(5) . .
S10 V2 V1 136.50(7) . .
S4 V2 V1 52.76(5) . .
S11 V2 V1 135.65(7) . .
S12 V2 V1 111.80(6) . .
S9 V2 V1 110.84(6) . .
S1 S2 V1 66.03(8) . .
S1 S2 V2 65.93(8) . .
V1 S2 V2 75.54(7) . .
C10 N2 C11 120.2(5) . .
C10 N2 C15 120.8(5) . .
C11 N2 C15 118.9(5) . .
N1 C2 C3 114.7(5) . .
F8 B2 F5 109.8(6) . .
F8 B2 F6 110.7(6) . .
F5 B2 F6 109.8(5) . .
F8 B2 F7 107.5(6) . .
F5 B2 F7 110.7(6) . .
F6 B2 F7 108.4(6) . .
S13 V3 S13 104.01(5) 2_685 .
S13 V3 S18 160.34(6) 2_685 .
S13 V3 S18 86.44(6) . .
S13 V3 S14 84.79(6) 2_685 .
S13 V3 S14 49.07(5) . .
S18 V3 S14 89.95(6) . .
S13 V3 S14 49.11(5) 2_685 2_685
S13 V3 S14 84.45(5) . 2_685
S18 V3 S14 150.09(6) . 2_685
S14 V3 S14 105.09(5) . 2_685
S13 V3 S15 86.86(6) 2_685 .
S13 V3 S15 160.95(6) . .
S18 V3 S15 88.07(6) . .
S14 V3 S15 149.21(6) . .
S14 V3 S15 91.36(6) 2_685 .
S13 V3 S16 82.28(5) 2_685 .
S13 V3 S16 125.90(6) . .
S18 V3 S16 78.13(5) . .
S14 V3 S16 79.09(5) . .
S14 V3 S16 129.51(6) 2_685 .
S15 V3 S16 70.44(5) . .
S13 V3 S17 126.94(6) 2_685 .
S13 V3 S17 80.80(6) . .
S18 V3 S17 70.61(5) . .
S14 V3 S17 127.73(6) . .
S14 V3 S17 79.82(5) 2_685 .
S15 V3 S17 80.18(6) . .
S16 V3 S17 137.44(6) . .
S13 V3 V3 52.15(4) 2_685 2_685
S13 V3 V3 51.86(4) . 2_685
S18 V3 V3 135.47(7) . 2_685
S14 V3 V3 52.64(4) . 2_685
S14 V3 V3 52.45(4) 2_685 2_685
S15 V3 V3 136.46(6) . 2_685
S16 V3 V3 111.61(6) . 2_685
S17 V3 V3 110.92(6) . 2_685
S4 S3 V2 66.53(7) . .
S4 S3 V1 66.42(8) . .
V2 S3 V1 76.06(7) . .
C19 N3 C24 122.7(6) . .
C19 N3 C20 120.0(6) . .
C24 N3 C20 117.2(6) . .
C2 C3 C4 111.9(5) . .
C2 C3 C5 108.6(5) . .
C4 C3 C5 111.7(5) . .
S20 V4 S20 104.02(5) 2_676 .
S20 V4 S22 159.96(6) 2_676 .
S20 V4 S22 85.98(6) . .
S20 V4 S19 84.71(6) 2_676 .
S20 V4 S19 49.01(5) . .
S22 V4 S19 89.20(6) . .
S20 V4 S19 49.08(5) 2_676 2_676
S20 V4 S19 84.36(5) . 2_676
S22 V4 S19 150.68(6) . 2_676
S19 V4 S19 104.85(5) . 2_676
S20 V4 S23 87.17(6) 2_676 .
S20 V4 S23 160.76(6) . .
S22 V4 S23 88.44(6) . .
S19 V4 S23 149.39(6) . .
S19 V4 S23 91.67(6) 2_676 .
S20 V4 S24 82.27(5) 2_676 .
S20 V4 S24 125.95(6) . .
S22 V4 S24 77.83(5) . .
S19 V4 S24 79.23(5) . .
S19 V4 S24 129.51(6) 2_676 .
S23 V4 S24 70.44(5) . .
S20 V4 S21 127.62(6) 2_676 .
S20 V4 S21 81.32(6) . .
S22 V4 S21 70.49(5) . .
S19 V4 S21 128.00(6) . .
S19 V4 S21 80.70(5) 2_676 .
S23 V4 S21 79.45(5) . .
S24 V4 S21 136.47(6) . .
S20 V4 V4 52.19(4) 2_676 2_676
S20 V4 V4 51.83(4) . 2_676
S22 V4 V4 134.76(7) . 2_676
S19 V4 V4 52.49(4) . 2_676
S19 V4 V4 52.35(4) 2_676 2_676
S23 V4 V4 136.79(6) . 2_676
S24 V4 V4 111.66(6) . 2_676
S21 V4 V4 111.83(6) . 2_676
S3 S4 V2 64.24(7) . .
S3 S4 V1 64.48(7) . .
V2 S4 V1 74.57(6) . .
C28 N4 C29 121.2(6) . .
C28 N4 C33 122.2(5) . .
C29 N4 C33 116.4(5) . .
C1 S5 V1 87.9(2) . .
C37 N5 C38 122.0(4) . .
C37 N5 C42 119.4(5) . .
C38 N5 C42 118.5(4) . .
C1 S6 V1 90.2(2) . .
C46 N6 C51 120.9(5) . .
C46 N6 C47 119.8(5) . .
C51 N6 C47 119.2(5) . .
N1 C6 C7 113.6(5) . .
C10 S7 V1 90.4(2) . .
C55 N7 C56 121.9(5) . .
C55 N7 C60 120.3(5) . .
C56 N7 C60 117.7(5) . .
C8 C7 C6 112.8(7) . .
C8 C7 C9 111.0(6) . .
C6 C7 C9 108.1(6) . .
C10 S8 V1 88.4(2) . .
C64 N8 C69 120.7(5) . .
C64 N8 C65 121.6(4) . .
C69 N8 C65 117.6(4) . .
C19 S9 V2 88.0(2) . .
C19 S10 V2 90.2(2) . .
N2 C10 S7 124.5(5) . .
N2 C10 S8 124.5(5) . .
S7 C10 S8 110.9(4) . .
C28 S11 V2 90.3(2) . .
N2 C11 C12 115.7(5) . .
C28 S12 V2 88.8(2) . .
C13 C12 C14 112.1(6) . .
C13 C12 C11 108.7(6) . .
C14 C12 C11 112.1(6) . .
S14 S13 V3 66.41(6) . 2_685
S14 S13 V3 66.02(6) . .
V3 S13 V3 75.99(5) 2_685 .
S13 S14 V3 64.90(6) . .
S13 S14 V3 64.48(6) . 2_685
V3 S14 V3 74.91(5) . 2_685
C37 S15 V3 89.7(2) . .
N2 C15 C16 114.1(6) . .
C37 S16 V3 88.43(19) . .
C18 C16 C15 114.2(7) . .
C18 C16 C17 109.9(7) . .
C15 C16 C17 107.2(6) . .
C46 S17 V3 87.40(18) . .
C46 S18 V3 89.76(19) . .
S20 S19 V4 65.12(6) . .
S20 S19 V4 64.66(6) . 2_676
V4 S19 V4 75.15(5) . 2_676
N3 C19 S10 124.2(5) . .
N3 C19 S9 124.3(5) . .
S10 C19 S9 111.4(4) . .
S19 S20 V4 66.26(6) . 2_676
S19 S20 V4 65.87(6) . .
V4 S20 V4 75.98(5) 2_676 .
N3 C20 C21 115.3(6) . .
C55 S21 V4 87.80(19) . .
C22 C21 C23 113.2(7) . .
C22 C21 C20 113.1(7) . .
C23 C21 C20 107.2(7) . .
C55 S22 V4 90.64(19) . .
C64 S23 V4 90.1(2) . .
C64 S24 V4 87.95(19) . .
N3 C24 C25 114.5(9) . .
C26 C25 C27 113.7(13) . .
C26 C25 C24 100.9(15) . .
C27 C25 C24 101.2(13) . .
N4 C28 S11 125.0(5) . .
N4 C28 S12 125.0(5) . .
S11 C28 S12 110.0(4) . .
N4 C29 C30 114.4(5) . .
C32 C30 C31 112.0(5) . .
C32 C30 C29 107.9(5) . .
C31 C30 C29 113.0(5) . .
N4 C33 C34 113.1(5) . .
C35 C34 C33 112.0(6) . .
C35 C34 C36 112.7(6) . .
C33 C34 C36 107.3(6) . .
N5 C37 S16 124.2(4) . .
N5 C37 S15 124.3(4) . .
S16 C37 S15 111.4(3) . .
N5 C38 C39 113.9(5) . .
C40 C39 C41 110.8(6) . .
C40 C39 C38 112.1(5) . .
C41 C39 C38 107.4(5) . .
N5 C42 C43 113.5(5) . .
C44 C43 C45 111.6(6) . .
C44 C43 C42 111.8(6) . .
C45 C43 C42 108.3(5) . .
N6 C46 S18 124.1(4) . .
N6 C46 S17 123.7(4) . .
S18 C46 S17 112.2(3) . .
N6 C47 C48 114.0(5) . .
C50 C48 C47 117.7(8) . .
C50 C48 C49 112.7(8) . .
C47 C48 C49 109.3(7) . .
N6 C51 C52 115.3(6) . .
C53 C52 C51 111.4(6) . .
C53 C52 C54 110.4(6) . .
C51 C52 C54 110.6(7) . .
N7 C55 S22 124.9(4) . .
N7 C55 S21 124.1(4) . .
S22 C55 S21 111.0(3) . .
N7 C56 C57 114.1(5) . .
C59 C57 C58 112.0(6) . .
C59 C57 C56 111.2(6) . .
C58 C57 C56 108.0(6) . .
N7 C60 C61 111.5(5) . .
C63 C61 C62 115.7(8) . .
C63 C61 C60 118.0(7) . .
C62 C61 C60 105.8(7) . .
N8 C64 S23 126.0(4) . .
N8 C64 S24 122.8(4) . .
S23 C64 S24 111.2(3) . .
N8 C65 C66 114.1(5) . .
C67 C66 C65 112.7(5) . .
C67 C66 C68 111.7(5) . .
C65 C66 C68 107.0(5) . .
N8 C69 C70 114.0(4) . .
C72 C70 C69 111.6(5) . .
C72 C70 C71 111.7(5) . .
C69 C70 C71 109.2(5) . .
Cl2 C73 Cl1 116.5(6) . .
Cl3 C74 Cl4B 118.5(8) . .
Cl3 C74 Cl4A 101.1(6) . .
Cl4B C74 Cl4A 44.6(6) . .

loop_
_geom_bond_atom_site_label_1
_geom_bond_atom_site_label_2
_geom_bond_distance
_geom_bond_site_symmetry_2
V1 S3 2.391(2) .
V1 S2 2.397(2) .
V1 S1 2.4219(18) .
V1 S6 2.4242(19) .
V1 S4 2.4283(19) .
V1 S7 2.435(2) .
V1 S5 2.487(2) .
V1 S8 2.490(2) .
V1 V2 2.9402(14) .
Cl1 C73 1.768(10) .
S1 S2 2.007(3) .
S1 V2 2.423(2) .
F1 B1 1.395(9) .
N1 C1 1.324(8) .
N1 C6 1.464(7) .
N1 C2 1.483(7) .
C1 S6 1.710(7) .
C1 S5 1.725(6) .
B1 F2 1.353(9) .
B1 F4 1.360(8) .
B1 F3 1.374(9) .
V2 S3 2.381(2) .
V2 S2 2.403(2) .
V2 S10 2.424(2) .
V2 S4 2.4254(18) .
V2 S11 2.433(2) .
V2 S12 2.477(2) .
V2 S9 2.488(2) .
Cl2 C73 1.590(10) .
N2 C10 1.313(8) .
N2 C11 1.452(8) .
N2 C15 1.491(8) .
C2 C3 1.506(8) .
B2 F8 1.364(8) .
B2 F5 1.364(8) .
B2 F6 1.372(8) .
B2 F7 1.376(9) .
V3 S13 2.3922(16) 2_685
V3 S13 2.4017(17) .
V3 S18 2.4192(16) .
V3 S14 2.4233(16) .
V3 S14 2.4293(16) 2_685
V3 S15 2.4325(17) .
V3 S16 2.4796(16) .
V3 S17 2.4829(16) .
V3 V3 2.9510(17) 2_685
Cl3 C74 1.674(10) .
S3 S4 2.002(2) .
N3 C19 1.338(8) .
N3 C24 1.466(9) .
N3 C20 1.482(8) .
C3 C4 1.520(8) .
C3 C5 1.528(8) .
V4 S20 2.3967(16) 2_676
V4 S20 2.4084(17) .
V4 S22 2.4141(16) .
V4 S19 2.4227(16) .
V4 S19 2.4273(16) 2_676
V4 S23 2.4320(16) .
V4 S24 2.4814(16) .
V4 S21 2.4938(16) .
V4 V4 2.9576(17) 2_676
N4 C28 1.282(8) .
N4 C29 1.469(7) .
N4 C33 1.485(8) .
N5 C37 1.320(7) .
N5 C38 1.480(7) .
N5 C42 1.484(6) .
N6 C46 1.331(7) .
N6 C51 1.462(7) .
N6 C47 1.473(7) .
C6 C7 1.513(9) .
S7 C10 1.716(6) .
N7 C55 1.311(7) .
N7 C56 1.462(7) .
N7 C60 1.482(7) .
C7 C8 1.502(11) .
C7 C9 1.546(10) .
S8 C10 1.724(6) .
N8 C64 1.316(7) .
N8 C69 1.471(6) .
N8 C65 1.485(7) .
S9 C19 1.713(7) .
S10 C19 1.708(7) .
S11 C28 1.731(7) .
C11 C12 1.519(9) .
S12 C28 1.734(6) .
C12 C13 1.511(9) .
C12 C14 1.518(9) .
S13 S14 2.004(2) .
S13 V3 2.3922(16) 2_685
S14 V3 2.4293(16) 2_685
S15 C37 1.721(5) .
C15 C16 1.531(10) .
S16 C37 1.708(6) .
C16 C18 1.450(11) .
C16 C17 1.541(10) .
S17 C46 1.713(6) .
S18 C46 1.702(5) .
S19 S20 2.0037(19) .
S19 V4 2.4273(16) 2_676
S20 V4 2.3967(16) 2_676
C20 C21 1.518(10) .
S21 C55 1.724(5) .
C21 C22 1.495(10) .
C21 C23 1.508(11) .
S22 C55 1.714(6) .
S23 C64 1.705(5) .
S24 C64 1.729(6) .
C24 C25 1.67(2) .
C25 C26 1.52(2) .
C25 C27 1.531(18) .
C29 C30 1.534(8) .
C30 C32 1.525(8) .
C30 C31 1.528(8) .
C33 C34 1.525(9) .
C34 C35 1.509(10) .
C34 C36 1.532(9) .
C38 C39 1.541(8) .
C39 C40 1.507(9) .
C39 C41 1.513(8) .
C42 C43 1.528(8) .
C43 C44 1.513(9) .
C43 C45 1.521(8) .
C47 C48 1.503(10) .
C48 C50 1.370(12) .
C48 C49 1.527(10) .
C51 C52 1.530(10) .
C52 C53 1.501(9) .
C52 C54 1.536(10) .
C56 C57 1.560(9) .
C57 C59 1.491(9) .
C57 C58 1.526(9) .
C60 C61 1.540(10) .
C61 C63 1.410(11) .
C61 C62 1.521(10) .
C65 C66 1.519(8) .
C66 C67 1.515(9) .
C66 C68 1.532(8) .
C69 C70 1.518(8) .
C70 C72 1.510(9) .
C70 C71 1.524(8) .
C74 Cl4B 1.719(16) .
C74 Cl4A 1.974(14) .
